data_2200416
loop_
_publ_author_name
' Okabe, Nobuo '
' Kyoyama, Hasuyo '
' Suzuki, Misato '

_publ_section_title
;
 Gallic acid monohydrate
;
_journal_issue 8
_journal_name_full 'Acta Crystallographica Section E'
_journal_page_first o764
_journal_page_last o766
_journal_paper_doi 10.1107/S1600536801012041
_journal_volume 57
_journal_year 2001
_chemical_formula_moiety 'C7 H6 O5, H2 O '
_chemical_formula_sum 'C7 H8 O6'
_chemical_formula_weight 188.13
_space_group_IT_number 13
_symmetry_cell_setting monoclinic
_symmetry_space_group_name_Hall '-P 2yac'
_symmetry_space_group_name_H-M 'P 1 2/n 1'
_cell_angle_alpha 90
_cell_angle_beta 97.52(7)
_cell_angle_gamma 90
_cell_formula_units_Z 4
_cell_length_a 14.150(10)
_cell_length_b 3.622(9)
_cell_length_c 15.028(10)
_cell_measurement_reflns_used 18
_cell_measurement_temperature 296.2
_cell_measurement_theta_max 14.3
_cell_measurement_theta_min 10.0
_cell_volume 764(2)
_computing_cell_refinement 'MSC/AFC Diffractometer Control Software'
_computing_data_collection
;MSC/AFC Diffractometer Control Software
(Molecular Structure Corporation & Rigaku Corporation, 1999)
;
_computing_data_reduction 'TEXSAN (Molecular Structure Corporation & Rigaku Corporation, 1999)'
_computing_molecular_graphics 'ORTEPII (Johnson, 1976)'
_computing_publication_material TEXSAN
_computing_structure_refinement 'SHELXL97 (Sheldrick, 1997)'
_computing_structure_solution '  SIR88 (Burla et al., 1989) and DIRDIF94 (Beurskens et al., 1994)'
_diffrn_measured_fraction_theta_full 1.000
_diffrn_measured_fraction_theta_max 1.000
_diffrn_measurement_device_type 'Rigaku AFC-5R'
_diffrn_measurement_method \w-2\q
_diffrn_radiation_type 'Mo K\a'
_diffrn_radiation_wavelength .7107
_diffrn_reflns_av_R_equivalents .040
_diffrn_reflns_limit_h_max 18
_diffrn_reflns_limit_h_min 0
_diffrn_reflns_limit_k_max 0
_diffrn_reflns_limit_k_min -4
_diffrn_reflns_limit_l_max 19
_diffrn_reflns_limit_l_min -19
_diffrn_reflns_number 2109
_diffrn_reflns_theta_full 27.50
_diffrn_reflns_theta_max 27.51
_diffrn_reflns_theta_min 4
_diffrn_standards_decay_% .08
_diffrn_standards_interval_count 150
_diffrn_standards_number 3
_exptl_absorpt_coefficient_mu .147
_exptl_absorpt_correction_type none
_exptl_crystal_colour colorless
_exptl_crystal_density_diffrn 1.636
_exptl_crystal_density_method 'not measured'
_exptl_crystal_description needle
_exptl_crystal_F_000 392.0
_exptl_crystal_size_max .500
_exptl_crystal_size_mid .100
_exptl_crystal_size_min .030
_refine_diff_density_max .31
_refine_diff_density_min -.31
_refine_ls_extinction_method none
_refine_ls_goodness_of_fit_ref .907
_refine_ls_hydrogen_treatment noref
_refine_ls_number_parameters 118
_refine_ls_number_reflns 1766
_refine_ls_R_factor_gt .0492
_refine_ls_shift/su_max .0000
_refine_ls_structure_factor_coef Fsqd
_refine_ls_weighting_details 'w = 1/[\s^2^(Fo^2^) + (0.1P)^2^] where P=(Fo^2^+2Fc^2^)/3'
_refine_ls_weighting_scheme calc
_refine_ls_wR_factor_ref .1875
_reflns_number_gt 764
_reflns_number_total 1766
_reflns_threshold_expression I>2\s(I)
_cod_data_source_file cf6081.cif
_cod_data_source_block I
_cod_original_cell_volume 764.0(10)
_cod_original_sg_symbol_H-M 'P 2/n'
_cod_original_formula_sum 'C7 H8 O6 '
_cod_database_code 2200416
_cod_database_fobs_code 2200416

loop_
_symmetry_equiv_pos_as_xyz
x,y,z
1/2+x,-y,1/2+z
-x,-y,-z
1/2-x,y,1/2-z

loop_
_atom_site_label
_atom_site_fract_x
_atom_site_fract_y
_atom_site_fract_z
_atom_site_U_iso_or_equiv
_atom_site_adp_type
_atom_site_calc_flag
_atom_site_refinement_flags
_atom_site_occupancy
_atom_site_disorder_assembly
_atom_site_disorder_group
_atom_site_type_symbol
O1 .3779(2) .2043(9) .7302(2) .0449(8) Uani d . 1.00 . . O
O2 .4899(2) .4049(9) .6523(2) .0447(9) Uani d . 1.00 . . O
O3 .1018(2) -.1394(8) .5049(2) .0338(7) Uani d . 1.00 . . O
O4 .1550(2) .0075(8) .3430(2) .0334(7) Uani d . 1.00 . . O
O5 .3351(2) .2679(8) .3286(2) .0336(7) Uani d . 1.00 . . O
O6 .5102(2) .4879(8) .1313(2) .0370(7) Uani d . 1.00 . . O
C1 .3455(2) .1750(10) .5732(2) .0243(8) Uani d . 1.00 . . C
C2 .2535(2) .0440(10) .5784(2) .0253(8) Uani d . 1.00 . . C
C3 .1931(2) -.0162(10) .5004(2) .0230(8) Uani d . 1.00 . . C
C4 .2207(2) .0606(10) .4172(2) .0228(8) Uani d . 1.00 . . C
C5 .3126(2) .1910(10) .4124(2) .0248(8) Uani d . 1.00 . . C
C6 .3740(2) .2430(10) .4905(2) .0264(8) Uani d . 1.00 . . C
C7 .4124(3) .2720(10) .6544(2) .0280(9) Uani d . 1.00 . . C
H1 .4126 .2858 .7748 .0464 Uiso calc . 1.00 . . H
H2 .2292 -.0105 .6347 .0464 Uiso calc . 1.00 . . H
H3 .0777 -.2436 .4565 .0464 Uiso calc . 1.00 . . H
H4 .1808 .0710 .2901 .0464 Uiso calc . 1.00 . . H
H5 .3893 .3730 .3331 .0473 Uiso calc . 1.00 . . H
H6 .4346 .3306 .4847 .0464 Uiso calc . 1.00 . . H
H7 .4673 .3675 .1493 .0556 Uiso calc . 1.00 . . H
H8 .5347 .3636 .0958 .0556 Uiso calc . 1.00 . . H

loop_
_atom_site_aniso_label
_atom_site_aniso_U_11
_atom_site_aniso_U_22
_atom_site_aniso_U_33
_atom_site_aniso_U_12
_atom_site_aniso_U_13
_atom_site_aniso_U_23
O1 .043(2) .070(2) .0210(10) -.018(2) .0000(10) -.006(2)
O2 .0280(10) .069(2) .036(2) -.022(2) .0000(10) .002(2)
O3 .0220(10) .048(2) .0310(10) -.0120(10) .0020(10) .0000(10)
O4 .0260(10) .052(2) .0220(10) -.0100(10) .0018(10) .0030(10)
O5 .0280(10) .050(2) .0240(10) -.0080(10) .0050(10) -.0020(10)
O6 .0320(10) .052(2) .0270(10) .0000(10) .0040(10) -.0090(10)
C1 .025(2) .025(2) .022(2) -.002(2) .0020(10) -.001(2)
C2 .026(2) .025(2) .026(2) -.001(2) .0080(10) .002(2)
C3 .020(2) .023(2) .027(2) -.004(2) .0030(10) .001(2)
C4 .022(2) .023(2) .022(2) -.003(2) -.0010(10) .000(2)
C5 .025(2) .026(2) .025(2) -.001(2) .0070(10) .001(2)
C6 .017(2) .032(2) .030(2) -.008(2) .0020(10) -.002(2)
C7 .027(2) .031(2) .025(2) -.003(2) .0010(10) -.001(2)

loop_
_atom_type_symbol
_atom_type_description
_atom_type_scat_dispersion_real
_atom_type_scat_dispersion_imag
_atom_type_scat_source
C C .003 .002
;International Tables for Crystallography
(1992, Vol. C, Tables 4.2.6.8 and 6.1.1.4)
;
H H .000 .000
;International Tables for Crystallography
(1992, Vol. C, Table 6.1.1.4)
;
O O .011 .006
;International Tables for Crystallography
(1992, Vol. C, Tables 4.2.6.8 and 6.1.1.4)
;

loop_
_geom_angle_atom_site_label_1
_geom_angle_atom_site_label_2
_geom_angle_atom_site_label_3
_geom_angle_site_symmetry_2
_geom_angle_site_symmetry_3
_geom_angle
_geom_angle_publ_flag
C7 O1 H1 1_555 1_555 112.7 no
C3 O3 H3 1_555 1_555 112.3 no
C4 O4 H4 1_555 1_555 110.6 no
C5 O5 H5 1_555 1_555 109.5 no
H7 O6 H8 1_555 1_555 108.7 no
C2 C1 C6 1_555 1_555 119.7(3) yes
C2 C1 C7 1_555 1_555 122.2(3) yes
C6 C1 C7 1_555 1_555 118.0(3) yes
C1 C2 C3 1_555 1_555 119.3(3) yes
C1 C2 H2 1_555 1_555 123.7 no
C3 C2 H2 1_555 1_555 117.0 no
O3 C3 C2 1_555 1_555 119.8(3) yes
O3 C3 C4 1_555 1_555 119.2(3) yes
C2 C3 C4 1_555 1_555 121.0(3) yes
O4 C4 C3 1_555 1_555 117.4(3) yes
O4 C4 C5 1_555 1_555 123.2(3) yes
C3 C4 C5 1_555 1_555 119.3(3) yes
O5 C5 C4 1_555 1_555 116.8(3) yes
O5 C5 C6 1_555 1_555 124.0(3) yes
C4 C5 C6 1_555 1_555 119.6(3) yes
C1 C6 C5 1_555 1_555 121.0(3) yes
C1 C6 H6 1_555 1_555 121.8 no
C5 C6 H6 1_555 1_555 117.2 no
O1 C7 O2 1_555 1_555 122.6(3) yes
O1 C7 C1 1_555 1_555 113.5(3) yes
O2 C7 C1 1_555 1_555 123.8(3) yes

loop_
_geom_bond_atom_site_label_1
_geom_bond_atom_site_label_2
_geom_bond_site_symmetry_1
_geom_bond_site_symmetry_2
_geom_bond_distance
_geom_bond_publ_flag
O1 C7 . . 1.317(5) yes
O1 H1 . . .830 no
O2 C7 . . 1.203(5) yes
O3 C3 . . 1.373(4) yes
O3 H3 . . .850 no
O4 C4 . . 1.370(4) yes
O4 H4 . . .945 no
O5 C5 . . 1.372(4) yes
O5 H5 . . .851 no
O6 H7 . . .820 no
O6 H8 . . .812 no
C1 C2 . . 1.396(5) yes
C1 C6 . . 1.380(5) yes
C1 C7 . . 1.487(5) yes
C2 C3 . . 1.376(4) yes
C2 H2 . . .975 no
C3 C4 . . 1.391(5) yes
C4 C5 . . 1.390(5) yes
C5 C6 . . 1.377(4) yes
C6 H6 . . .929 no

loop_
_geom_contact_atom_site_label_1
_geom_contact_atom_site_label_2
_geom_contact_distance
_geom_contact_site_symmetry_2
O1 O6 2.686(4) 3_666
O1 O2 3.576(5) 1_545
O2 O5 2.718(4) 3_666
O2 O6 3.275(9) 3_666
O2 C6 3.321(5) 3_666
O2 C7 3.325(5) 1_565
O2 C5 3.410(5) 3_666
O2 C1 3.569(5) 1_565
O3 O6 2.747(4) 2_455
O3 O6 2.769(4) 4_545
O3 O3 3.039(5) 3_556
O3 C3 3.432(5) 1_545
O4 O5 2.772(4) 4_555
O4 O6 2.977(4) 4_555
O5 C5 3.602(10) 1_565
O6 O3 2.747(4) 2_554
O6 O4 2.977(4) 4_555

loop_
_geom_hbond_atom_site_label_D
_geom_hbond_atom_site_label_H
_geom_hbond_atom_site_label_A
_geom_hbond_site_symmetry_A
_geom_hbond_distance_DH
_geom_hbond_distance_HA
_geom_hbond_distance_DA
_geom_hbond_angle_DHA
_geom_hbond_publ_flag
O3 H3 O4 1_555 .850 2.328 2.692(8) 106.3 yes
O4 H4 O5 1_555 .945 2.306 2.752(8) 108.9 yes
O3 H3 O6 4_545 .850 1.949 2.770(4) 161.6 yes
O4 H4 O5 4_555 .945 1.907 2.767(8) 150.0 yes
O5 H5 O2 3_666 .851 1.878 2.729(4) 177.7 yes
O6 H7 O4 4_555 .820 2.182 2.977(4) 163.8 yes
O6 H8 O3 2_554 .812 1.941 2.747(4) 170.9 yes
O1 H1 O6 3_666 .830 1.859 2.686(4) 174.2 yes

loop_
_geom_torsion_atom_site_label_1
_geom_torsion_atom_site_label_2
_geom_torsion_atom_site_label_3
_geom_torsion_atom_site_label_4
_geom_torsion_site_symmetry_1
_geom_torsion_site_symmetry_2
_geom_torsion_site_symmetry_3
_geom_torsion_site_symmetry_4
_geom_torsion
_geom_torsion_publ_flag
O1 C7 C1 C2 1_555 1_555 1_555 1_555 2.7(5) yes
O1 C7 C1 C6 1_555 1_555 1_555 1_555 178.6(3) yes
O2 C7 C1 C2 1_555 1_555 1_555 1_555 -175.3(4) yes
O2 C7 C1 C6 1_555 1_555 1_555 1_555 .2(6) yes
O3 C3 C2 C1 1_555 1_555 1_555 1_555 -179.0(3) yes
O3 C3 C4 O4 1_555 1_555 1_555 1_555 -.2(5) yes
O3 C3 C4 C5 1_555 1_555 1_555 1_555 179.0(3) yes
O4 C4 C3 C2 1_555 1_555 1_555 1_555 -177.3(3) yes
O4 C4 C5 O5 1_555 1_555 1_555 1_555 .9(5) yes
O4 C4 C5 C6 1_555 1_555 1_555 1_555 178.9(4) yes
O5 C5 C4 C3 1_555 1_555 1_555 1_555 -178.9(3) yes
O5 C5 C6 C1 1_555 1_555 1_555 1_555 177.2(3) yes
C1 C2 C3 C4 1_555 1_555 1_555 1_555 -1.9(6) yes
C1 C6 C5 C4 1_555 1_555 1_555 1_555 -1.5(6) yes
C2 C1 C6 C5 1_555 1_555 1_555 1_555 1.4(6) yes
C2 C3 C4 C5 1_555 1_555 1_555 1_555 1.8(6) yes
C3 C2 C1 C6 1_555 1_555 1_555 1_555 .3(6) yes
C3 C2 C1 C7 1_555 1_555 1_555 1_555 175.7(4) yes
C3 C4 C5 C6 1_555 1_555 1_555 1_555 -.1(6) yes
C5 C6 C1 C7 1_555 1_555 1_555 1_555 -174.2(4) yes

loop_
_cod_related_entry_id
_cod_related_entry_database
_cod_related_entry_code
1 ChemSpider 21132800
